data_1532094
loop_
_publ_author_name
'Rayaprol, S.'
'Mavani, K.'
'Kuberkar, D.G.'
'Thaker, C.M.'
'Rana, D.S.'
'Malik, S.K.'
'Thampi, R.S.'
'Kulkarni, R.G.'

_publ_section_title
;
 Structural investigations of La-2125 mixed oxide superconducting system
;
_journal_name_full 'Journal of Superconductivity'
_journal_page_first 211
_journal_page_last 215
_journal_volume 15
_journal_year 2002
_chemical_formula_sum 'Ba1.304 Ca0.39 Cu3 La1.109 Nd0.196 O7.136'
_chemical_name_systematic
;
(La0.414 Nd0.196 Ca0.39) (Ba1.304 La0.695) Cu3 O7.136
;
_space_group_IT_number 123
_symmetry_space_group_name_Hall '-P 4 2'
_symmetry_space_group_name_H-M 'P 4/m m m'
_cell_angle_alpha 90
_cell_angle_beta 90
_cell_angle_gamma 90
_cell_formula_units_Z 1
_cell_length_a 3.8735
_cell_length_b 3.8735
_cell_length_c 11.6686
_cell_volume 175.076
_citation_journal_id_ASTM JOUSEH
_cod_data_source_file Rayaprol_JOUSEH_2002_1718.cif
_cod_data_source_block Ba1.304Ca0.39Cu3La1.109Nd0.196O7.136
_cod_original_cell_volume 175.0757
_cod_database_code 1532094

loop_
_symmetry_equiv_pos_as_xyz
x,y,z
-y,x,z
-x,-y,z
y,-x,z
x,-y,-z
y,x,-z
-x,y,-z
-y,-x,-z
-x,-y,-z
y,-x,-z
x,y,-z
-y,x,-z
-x,y,z
-y,-x,z
x,-y,z
y,x,z

loop_
_atom_site_label
_atom_site_type_symbol
_atom_site_fract_x
_atom_site_fract_y
_atom_site_fract_z
_atom_site_occupancy
_atom_site_U_iso_or_equiv
O1 O-2 0 0.5 0 0.568 0.0
La1 La+3 0.5 0.5 0.5 0.414 0.0
Ca1 Ca+2 0.5 0.5 0.5 0.39 0.0
Cu1 Cu+2 0 0 0 1 0.0
O3 O-2 0 0 0.1579 1 0.0
Ba1 Ba+2 0.5 0.5 0.1864 0.652 0.0
Nd1 Nd+3 0.5 0.5 0.5 0.196 0.0
Cu2 Cu+2 0 0 0.3508 1 0.0
La2 La+3 0.5 0.5 0.1864 0.348 0.0
O2 O-2 0.5 0 0.3672 1 0.0
